data_7057851
loop_
_publ_author_name
'Manna, Utsab'
'Das, Gopal'

_publ_section_title
;
 Neutral host--guest capsular associations by a homologous
 halophenyl-substituted organic tris-urea receptor series: solid and
 solution state studies
;
_journal_issue 23
_journal_name_full 'New Journal of Chemistry'
_journal_page_first 19164
_journal_paper_doi 10.1039/C8NJ04457K
_journal_volume 42
_journal_year 2018
_chemical_formula_moiety '2(C27 H30 I3 N7 O3), C O3, 2(O)'
_chemical_formula_sum 'C55 H60 I6 N14 O11'
_chemical_formula_weight 1854.57
_space_group_crystal_system monoclinic
_space_group_IT_number 15
_space_group_name_Hall '-C 2yc'
_space_group_name_H-M_alt 'C 1 2/c 1'
_symmetry_space_group_name_Hall '-C 2yc'
_symmetry_space_group_name_H-M 'C 1 2/c 1'
_atom_sites_solution_hydrogens geom
_audit_creation_method SHELXL-2014/7
_audit_update_record
;
2018-03-27 deposited with the CCDC.
2018-10-24 downloaded from the CCDC.
;
_cell_angle_alpha 90
_cell_angle_beta 99.333(3)
_cell_angle_gamma 90
_cell_formula_units_Z 4
_cell_length_a 17.7358(5)
_cell_length_b 20.8986(9)
_cell_length_c 23.8529(9)
_cell_measurement_reflns_used 4108
_cell_measurement_temperature 298(2)
_cell_measurement_theta_max 21.4090
_cell_measurement_theta_min 3.5890
_cell_volume 8724.1(6)
_computing_cell_refinement 'CrysAlisPro 1.171.38.46 (Rigaku OD, 2015)'
_computing_data_collection 'CrysAlisPro 1.171.38.46 (Rigaku OD, 2015)'
_computing_data_reduction 'CrysAlisPro 1.171.38.46 (Rigaku OD, 2015)'
_computing_molecular_graphics 'Bruker SHELXTL'
_computing_publication_material 'Bruker SHELXTL'
_computing_structure_refinement 'SHELXL-2014/7 (Sheldrick, 2014)'
_computing_structure_solution 'Bruker SHELXTL'
_diffrn_ambient_temperature 298(2)
_diffrn_measured_fraction_theta_full 0.998
_diffrn_measured_fraction_theta_max 0.998
_diffrn_measurement_device_type 'SuperNova, Single source at offset, Eos'
_diffrn_measurement_method '\w scans'
_diffrn_radiation_type MoK\a
_diffrn_radiation_wavelength 0.71073
_diffrn_reflns_av_R_equivalents 0.0280
_diffrn_reflns_av_unetI/netI 0.0423
_diffrn_reflns_Laue_measured_fraction_full 0.998
_diffrn_reflns_Laue_measured_fraction_max 0.998
_diffrn_reflns_limit_h_max 17
_diffrn_reflns_limit_h_min -21
_diffrn_reflns_limit_k_max 24
_diffrn_reflns_limit_k_min -21
_diffrn_reflns_limit_l_max 28
_diffrn_reflns_limit_l_min -28
_diffrn_reflns_number 17797
_diffrn_reflns_point_group_measured_fraction_full 0.998
_diffrn_reflns_point_group_measured_fraction_max 0.998
_diffrn_reflns_theta_full 24.998
_diffrn_reflns_theta_max 24.998
_diffrn_reflns_theta_min 3.036
_diffrn_source 'fine-focus sealed tube'
_exptl_absorpt_coefficient_mu 2.186
_exptl_absorpt_correction_type multi-scan
_exptl_absorpt_process_details SADABS
_exptl_crystal_colour colourless
_exptl_crystal_density_diffrn 1.412
_exptl_crystal_description needle
_exptl_crystal_F_000 3576.0
_exptl_crystal_size_max 0.27
_exptl_crystal_size_mid 0.23
_exptl_crystal_size_min 0.18
_exptl_transmission_factor_max 0.602
_exptl_transmission_factor_min 0.472
_platon_squeeze_details
;
;
_refine_diff_density_max 0.945
_refine_diff_density_min -0.786
_refine_diff_density_rms 0.084
_refine_ls_extinction_method none
_refine_ls_goodness_of_fit_ref 1.039
_refine_ls_hydrogen_treatment constr
_refine_ls_matrix_type full
_refine_ls_number_parameters 389
_refine_ls_number_reflns 7674
_refine_ls_number_restraints 0
_refine_ls_restrained_S_all 1.039
_refine_ls_R_factor_all 0.0983
_refine_ls_R_factor_gt 0.0582
_refine_ls_shift/su_max 0.007
_refine_ls_shift/su_mean 0.004
_refine_ls_structure_factor_coef Fsqd
_refine_ls_weighting_details 'w=1/[\s^2^(Fo^2^)+(0.1000P)^2^+1.3612P] where P=(Fo^2^+2Fc^2^)/3'
_refine_ls_weighting_scheme calc
_refine_ls_wR_factor_gt 0.1853
_refine_ls_wR_factor_ref 0.2093
_reflns_Friedel_coverage 0.000
_reflns_number_gt 3938
_reflns_number_total 7674
_reflns_threshold_expression 'I > 2\s(I)'
_cod_data_source_file c8nj04457k2.cif
_cod_data_source_block T-p-I-TEACO3
_cod_depositor_comments 'Adding full bibliography for 7057849--7057858.cif.'
_cod_original_cell_volume 8724.1(5)
_cod_database_code 7057851
_shelx_shelxl_version_number 2014/7
_shelx_space_group_comment
;
The symmetry employed for this shelxl refinement is uniquely defined
by the following loop, which should always be used as a source of
symmetry information in preference to the above space-group names.
They are only intended as comments.
;

loop_
_space_group_symop_operation_xyz
'x, y, z'
'-x, y, -z+1/2'
'x+1/2, y+1/2, z'
'-x+1/2, y+1/2, -z+1/2'
'-x, -y, -z'
'x, -y, z-1/2'
'-x+1/2, -y+1/2, -z'
'x+1/2, -y+1/2, z-1/2'

loop_
_atom_site_label
_atom_site_type_symbol
_atom_site_fract_x
_atom_site_fract_y
_atom_site_fract_z
_atom_site_U_iso_or_equiv
_atom_site_adp_type
_atom_site_occupancy
_atom_site_site_symmetry_order
_atom_site_calc_flag
_atom_site_refinement_flags_posn
_atom_site_refinement_flags_adp
_atom_site_refinement_flags_occupancy
C28 C 0.0000 0.4492(6) 0.2500 0.071(2) Uani 1 2 d S T P
O5 O 0.0559(3) 0.4782(3) 0.2766(3) 0.122(2) Uani 1 1 d . . .
I3 I 1.12551(3) 0.03043(3) 0.26527(3) 0.1149(3) Uani 1 1 d . . .
I2 I 1.36140(4) 0.70736(4) 0.43227(4) 0.1529(4) Uani 1 1 d . . .
I1 I 0.61559(4) 0.53107(5) -0.04422(3) 0.1500(4) Uani 1 1 d . . .
C25 C 1.1001(4) 0.1228(4) 0.2928(4) 0.089(2) Uani 1 1 d . . .
N7 N 1.0470(3) 0.3054(3) 0.3414(2) 0.0875(17) Uani 1 1 d . . .
H7N H 1.0450 0.3330 0.3145 0.105 Uiso 1 1 calc R U .
O1 O 0.6987(3) 0.3891(3) 0.2333(2) 0.0985(16) Uani 1 1 d . . .
N3 N 0.7923(3) 0.4300(3) 0.1877(2) 0.0884(17) Uani 1 1 d . . .
H3N H 0.8410 0.4354 0.1918 0.106 Uiso 1 1 calc R U .
N1 N 0.8606(3) 0.4440(3) 0.3914(2) 0.0812(16) Uani 1 1 d . . .
N4 N 0.9177(3) 0.5568(3) 0.3297(2) 0.0930(18) Uani 1 1 d . . .
H4N H 0.9268 0.5346 0.3012 0.112 Uiso 1 1 calc R U .
O3 O 1.0286(4) 0.2943(3) 0.4334(2) 0.1172(19) Uani 1 1 d . . .
N5 N 1.0409(4) 0.5894(3) 0.3385(2) 0.0948(19) Uani 1 1 d . . .
H5N H 1.0420 0.5648 0.3097 0.114 Uiso 1 1 calc R U .
N6 N 1.0168(3) 0.3921(4) 0.3922(3) 0.0905(17) Uani 1 1 d . . .
H6N H 1.0228 0.4151 0.3633 0.109 Uiso 1 1 calc R U .
O2 O 0.9599(3) 0.6333(3) 0.3934(3) 0.123(2) Uani 1 1 d . . .
C23 C 1.0986(5) 0.2347(5) 0.2806(4) 0.107(3) Uani 1 1 d . . .
H23 H 1.1100 0.2703 0.2601 0.128 Uiso 1 1 calc R U .
C9 C 0.6704(4) 0.4532(5) 0.1248(3) 0.102(3) Uani 1 1 d . . .
H9 H 0.6428 0.4388 0.1523 0.123 Uiso 1 1 calc R U .
C3 C 0.7657(5) 0.4016(4) 0.2324(3) 0.082(2) Uani 1 1 d . . .
C4 C 0.7503(4) 0.4513(4) 0.1360(3) 0.0779(19) Uani 1 1 d . . .
C2 C 0.8066(4) 0.3578(4) 0.3270(3) 0.095(2) Uani 1 1 d . . .
H2A H 0.8498 0.3316 0.3434 0.114 Uiso 1 1 calc R U .
H2B H 0.7623 0.3301 0.3189 0.114 Uiso 1 1 calc R U .
C22 C 1.0657(4) 0.2430(4) 0.3276(3) 0.0752(19) Uani 1 1 d . . .
C5 C 0.7874(4) 0.4745(4) 0.0955(3) 0.097(3) Uani 1 1 d . . .
H5 H 0.8406 0.4742 0.1024 0.117 Uiso 1 1 calc R U .
C21 C 1.0316(4) 0.3279(4) 0.3912(3) 0.084(2) Uani 1 1 d . . .
C20 C 0.9913(4) 0.4225(4) 0.4401(3) 0.094(2) Uani 1 1 d . . .
H20B H 1.0024 0.4679 0.4396 0.113 Uiso 1 1 calc R U .
H20A H 1.0193 0.4048 0.4750 0.113 Uiso 1 1 calc R U .
C10 C 0.8470(4) 0.5129(4) 0.4016(3) 0.091(2) Uani 1 1 d . . .
H10A H 0.8875 0.5290 0.4303 0.109 Uiso 1 1 calc R U .
H10B H 0.7990 0.5176 0.4158 0.109 Uiso 1 1 calc R U .
C1 C 0.7922(4) 0.4079(4) 0.3700(3) 0.088(2) Uani 1 1 d . . .
H1A H 0.7528 0.4371 0.3524 0.106 Uiso 1 1 calc R U .
H1B H 0.7737 0.3871 0.4015 0.106 Uiso 1 1 calc R U .
C24 C 1.1154(5) 0.1752(5) 0.2630(4) 0.109(3) Uani 1 1 d . . .
H24 H 1.1374 0.1705 0.2304 0.130 Uiso 1 1 calc R U .
C12 C 0.9725(5) 0.5948(4) 0.3572(3) 0.091(2) Uani 1 1 d . . .
C13 C 1.1110(5) 0.6202(4) 0.3618(3) 0.091(2) Uani 1 1 d . . .
C16 C 1.2524(5) 0.6701(5) 0.4019(5) 0.119(3) Uani 1 1 d . . .
C19 C 0.9075(4) 0.4132(4) 0.4395(3) 0.087(2) Uani 1 1 d . . .
H19A H 0.8963 0.3677 0.4384 0.104 Uiso 1 1 calc R U .
H19B H 0.8940 0.4303 0.4743 0.104 Uiso 1 1 calc R U .
C11 C 0.8440(5) 0.5525(4) 0.3470(3) 0.101(2) Uani 1 1 d . . .
H11B H 0.8082 0.5329 0.3168 0.121 Uiso 1 1 calc R U .
H11A H 0.8257 0.5952 0.3534 0.121 Uiso 1 1 calc R U .
C27 C 1.0493(5) 0.1900(5) 0.3591(4) 0.103(2) Uani 1 1 d . . .
H27 H 1.0278 0.1947 0.3919 0.124 Uiso 1 1 calc R U .
C18 C 1.1731(5) 0.6068(5) 0.3333(4) 0.107(3) Uani 1 1 d . . .
H18 H 1.1669 0.5814 0.3008 0.128 Uiso 1 1 calc R U .
C6 C 0.7525(4) 0.4981(5) 0.0457(3) 0.104(3) Uani 1 1 d . . .
H6 H 0.7805 0.5152 0.0195 0.125 Uiso 1 1 calc R U .
C26 C 1.0656(5) 0.1315(5) 0.3400(4) 0.108(3) Uani 1 1 d . . .
H26 H 1.0531 0.0956 0.3597 0.129 Uiso 1 1 calc R U .
C14 C 1.1208(5) 0.6590(5) 0.4083(3) 0.115(3) Uani 1 1 d . . .
H14 H 1.0796 0.6681 0.4267 0.138 Uiso 1 1 calc R U .
C15 C 1.1907(5) 0.6847(5) 0.4280(4) 0.117(3) Uani 1 1 d . . .
H15 H 1.1968 0.7121 0.4591 0.141 Uiso 1 1 calc R U .
C17 C 1.2421(5) 0.6323(5) 0.3549(4) 0.122(3) Uani 1 1 d . . .
H17 H 1.2837 0.6236 0.3370 0.146 Uiso 1 1 calc R U .
C8 C 0.6328(4) 0.4752(5) 0.0751(3) 0.100(3) Uani 1 1 d . . .
H8 H 0.5796 0.4761 0.0684 0.120 Uiso 1 1 calc R U .
C7 C 0.6732(4) 0.4963(5) 0.0343(3) 0.101(2) Uani 1 1 d . . .
O4 O 0.0000 0.3891(5) 0.2500 0.158(5) Uani 1 2 d S T P
N2 N 0.8221(3) 0.3850(3) 0.2746(2) 0.0851(17) Uani 1 1 d . . .
H2N H 0.8687 0.3908 0.2701 0.102 Uiso 1 1 calc R U .
O6 O 0.9584(5) 0.7506(5) 0.4525(4) 0.265(3) Uani 1 1 d . . .

loop_
_atom_site_aniso_label
_atom_site_aniso_U_11
_atom_site_aniso_U_22
_atom_site_aniso_U_33
_atom_site_aniso_U_23
_atom_site_aniso_U_13
_atom_site_aniso_U_12
C28 0.070(6) 0.087(8) 0.056(5) 0.000 0.009(4) 0.000
O5 0.067(3) 0.122(5) 0.166(5) -0.026(4) -0.011(3) 0.005(3)
I3 0.0869(4) 0.1036(5) 0.1493(6) -0.0188(4) 0.0041(4) 0.0208(3)
I2 0.1198(6) 0.1447(7) 0.1958(8) -0.0035(6) 0.0305(5) -0.0524(5)
I1 0.1204(6) 0.2331(11) 0.0903(5) 0.0286(5) -0.0017(4) -0.0082(5)
C25 0.069(4) 0.093(6) 0.097(5) -0.013(5) -0.005(4) 0.012(4)
N7 0.098(4) 0.091(5) 0.075(4) 0.009(4) 0.020(3) 0.015(3)
O1 0.066(3) 0.123(5) 0.105(3) 0.005(3) 0.008(2) -0.019(3)
N3 0.071(3) 0.107(5) 0.085(4) -0.004(4) 0.003(3) -0.006(3)
N1 0.077(4) 0.093(4) 0.074(3) -0.006(3) 0.014(3) -0.001(3)
N4 0.092(4) 0.106(5) 0.083(4) 0.001(4) 0.017(3) -0.017(4)
O3 0.169(6) 0.111(5) 0.071(3) 0.000(3) 0.018(3) 0.006(4)
N5 0.105(5) 0.099(5) 0.087(4) -0.005(4) 0.034(3) -0.014(4)
N6 0.086(4) 0.098(5) 0.089(4) -0.010(4) 0.016(3) -0.002(3)
O2 0.121(4) 0.129(5) 0.127(4) -0.046(4) 0.043(3) -0.025(4)
C23 0.115(6) 0.113(7) 0.100(6) 0.018(5) 0.041(5) 0.023(5)
C9 0.066(4) 0.166(9) 0.074(4) 0.009(5) 0.007(3) -0.013(4)
C3 0.088(5) 0.082(5) 0.073(4) -0.010(4) 0.001(4) -0.006(4)
C4 0.066(4) 0.092(5) 0.077(4) -0.018(4) 0.014(3) -0.012(3)
C2 0.097(5) 0.088(6) 0.095(5) -0.002(5) 0.004(4) -0.004(4)
C22 0.070(4) 0.086(6) 0.064(4) -0.003(4) -0.002(3) 0.014(4)
C5 0.062(4) 0.142(8) 0.086(5) -0.021(5) 0.008(4) -0.019(4)
C21 0.076(4) 0.095(6) 0.075(5) -0.010(5) -0.004(4) 0.008(4)
C20 0.096(5) 0.098(6) 0.082(5) -0.026(5) -0.005(4) 0.009(4)
C10 0.088(5) 0.095(6) 0.097(5) -0.006(5) 0.033(4) 0.009(4)
C1 0.071(4) 0.110(6) 0.085(4) -0.003(5) 0.014(3) -0.007(4)
C24 0.132(7) 0.098(8) 0.107(6) 0.013(6) 0.053(5) 0.032(6)
C12 0.102(6) 0.094(6) 0.080(5) -0.002(5) 0.025(4) -0.006(5)
C13 0.105(5) 0.082(5) 0.089(5) 0.003(5) 0.024(4) -0.020(4)
C16 0.121(7) 0.105(7) 0.132(7) 0.016(6) 0.025(6) -0.045(6)
C19 0.092(5) 0.099(6) 0.070(4) 0.004(4) 0.013(3) 0.009(4)
C11 0.096(6) 0.098(6) 0.104(6) -0.005(5) 0.002(4) 0.003(4)
C27 0.126(6) 0.091(6) 0.102(6) -0.013(6) 0.047(5) -0.007(5)
C18 0.124(7) 0.110(7) 0.094(5) -0.007(5) 0.042(5) -0.035(5)
C6 0.073(5) 0.158(9) 0.082(5) -0.001(5) 0.014(4) -0.016(5)
C26 0.118(6) 0.104(7) 0.106(6) 0.002(6) 0.031(5) -0.013(5)
C14 0.107(6) 0.154(8) 0.085(5) -0.028(6) 0.017(4) -0.029(6)
C15 0.100(6) 0.145(9) 0.109(6) -0.027(6) 0.024(5) -0.040(6)
C17 0.123(7) 0.127(8) 0.128(7) 0.003(7) 0.054(6) -0.057(6)
C8 0.060(4) 0.149(8) 0.087(5) 0.015(5) 0.001(4) -0.005(4)
C7 0.092(6) 0.128(7) 0.078(5) -0.011(5) 0.002(4) -0.005(5)
O4 0.213(12) 0.104(8) 0.127(7) 0.000 -0.061(7) 0.000
N2 0.078(4) 0.102(5) 0.073(3) -0.002(4) 0.005(3) 0.010(3)
O6 0.323(8) 0.286(9) 0.191(7) -0.004(6) 0.053(6) -0.074(7)

loop_
_atom_type_symbol
_atom_type_description
_atom_type_scat_dispersion_real
_atom_type_scat_dispersion_imag
_atom_type_scat_source
C C 0.0033 0.0016 'International Tables Vol C Tables 4.2.6.8 and 6.1.1.4'
H H 0.0000 0.0000 'International Tables Vol C Tables 4.2.6.8 and 6.1.1.4'
N N 0.0061 0.0033 'International Tables Vol C Tables 4.2.6.8 and 6.1.1.4'
O O 0.0106 0.0060 'International Tables Vol C Tables 4.2.6.8 and 6.1.1.4'
I I -0.4742 1.8119 'International Tables Vol C Tables 4.2.6.8 and 6.1.1.4'

loop_
_geom_angle_atom_site_label_1
_geom_angle_atom_site_label_2
_geom_angle_atom_site_label_3
_geom_angle
_geom_angle_site_symmetry_3
O4 C28 O5 119.1(6) .
O4 C28 O5 119.1(6) 2
O5 C28 O5 121.7(11) 2
C24 C25 C26 118.3(8) .
C24 C25 I3 120.3(7) .
C26 C25 I3 121.4(7) .
C21 N7 C22 128.6(7) .
C3 N3 C4 128.4(6) .
C1 N1 C10 114.3(6) .
C1 N1 C19 112.8(6) .
C10 N1 C19 112.8(6) .
C12 N4 C11 121.3(7) .
C12 N5 C13 126.8(7) .
C21 N6 C20 122.1(7) .
C22 C23 C24 121.1(9) .
C8 C9 C4 121.4(7) .
O1 C3 N2 122.8(7) .
O1 C3 N3 124.4(6) .
N2 C3 N3 112.7(7) .
C5 C4 N3 119.6(6) .
C5 C4 C9 116.9(7) .
N3 C4 C9 123.5(6) .
N2 C2 C1 113.0(7) .
C23 C22 N7 117.6(8) .
C23 C22 C27 120.0(8) .
N7 C22 C27 122.4(7) .
C4 C5 C6 124.0(7) .
O3 C21 N7 124.2(8) .
O3 C21 N6 120.6(8) .
N7 C21 N6 115.2(8) .
N6 C20 C19 111.9(6) .
N1 C10 C11 111.6(6) .
N1 C1 C2 111.9(6) .
C25 C24 C23 120.2(8) .
O2 C12 N4 122.1(7) .
O2 C12 N5 123.9(8) .
N4 C12 N5 113.9(8) .
C14 C13 C18 120.3(7) .
C14 C13 N5 124.9(7) .
C18 C13 N5 114.8(7) .
C17 C16 C15 119.4(8) .
C17 C16 I2 119.5(8) .
C15 C16 I2 121.1(8) .
N1 C19 C20 113.0(6) .
N4 C11 C10 111.7(6) .
C26 C27 C22 117.5(8) .
C17 C18 C13 117.6(8) .
C5 C6 C7 118.1(7) .
C25 C26 C27 122.9(9) .
C13 C14 C15 120.2(8) .
C16 C15 C14 120.2(9) .
C16 C17 C18 122.3(9) .
C9 C8 C7 119.6(7) .
C6 C7 C8 119.9(7) .
C6 C7 I1 119.5(6) .
C8 C7 I1 120.4(6) .
C3 N2 C2 121.9(6) .

loop_
_geom_bond_atom_site_label_1
_geom_bond_atom_site_label_2
_geom_bond_distance
_geom_bond_site_symmetry_2
C28 O4 1.256(13) .
C28 O5 1.245(7) .
C28 O5 1.245(7) 2
I3 C25 2.110(8) .
I2 C16 2.101(9) .
I1 C7 2.111(8) .
C25 C24 1.358(12) .
C25 C26 1.379(11) .
N7 C21 1.346(9) .
N7 C22 1.398(9) .
O1 C3 1.220(8) .
N3 C3 1.369(9) .
N3 C4 1.407(9) .
N1 C1 1.449(8) .
N1 C10 1.486(10) .
N1 C19 1.453(8) .
N4 C12 1.341(9) .
N4 C11 1.436(10) .
O3 C21 1.235(9) .
N5 C12 1.363(9) .
N5 C13 1.430(9) .
N6 C21 1.367(10) .
N6 C20 1.444(9) .
O2 C12 1.228(9) .
C23 C22 1.356(10) .
C23 C24 1.361(12) .
C9 C8 1.344(10) .
C9 C4 1.399(10) .
C3 N2 1.343(8) .
C4 C5 1.344(10) .
C2 N2 1.440(9) .
C2 C1 1.517(11) .
C22 C27 1.395(11) .
C5 C6 1.342(11) .
C20 C19 1.497(10) .
C10 C11 1.536(11) .
C13 C14 1.363(11) .
C13 C18 1.413(11) .
C16 C17 1.360(12) .
C16 C15 1.376(13) .
C27 C26 1.351(11) .
C18 C17 1.358(12) .
C6 C7 1.389(10) .
C14 C15 1.363(11) .
C8 C7 1.372(11) .

loop_
_platon_squeeze_void_nr
_platon_squeeze_void_average_x
_platon_squeeze_void_average_y
_platon_squeeze_void_average_z
_platon_squeeze_void_volume
_platon_squeeze_void_count_electrons
_platon_squeeze_void_content
1 0.053 0.250 0.697 1260 157 ' '
2 -0.008 0.750 0.258 1260 157 ' '
